data_9012198
loop_
_publ_author_name
'Haussuhl, S.'
'Middendorf, B.'
'Dorffel, M.'

_publ_section_title
;
 Structure and properties of hopeites (MgxZn1-x)3(PO4)2*4H2O
;
_journal_name_full 'Journal of Solid State Chemistry'
_journal_page_first 9
_journal_page_last 16
_journal_paper_doi 10.1016/0022-4596(91)90268-M
_journal_volume 93
_journal_year 1991
_chemical_compound_source Synthetic
_chemical_formula_sum 'H8 Mg0.62 O12 P2 Zn2.38'
_chemical_name_mineral Hopeite
_space_group_IT_number 62
_symmetry_space_group_name_Hall '-P 2ac 2n'
_symmetry_space_group_name_H-M 'P n m a'
_cell_angle_alpha 90
_cell_angle_beta 90
_cell_angle_gamma 90
_cell_formula_units_Z 4
_cell_length_a 10.594
_cell_length_b 18.333
_cell_length_c 5.029
_cell_volume 976.731
_database_code_amcsd 0013717
_exptl_crystal_density_diffrn 2.943
_cod_original_formula_sum 'Mg.62 Zn2.38 P2 O12 H8'
_cod_database_code 9012198

loop_
_space_group_symop_operation_xyz
x,y,z
x,1/2-y,z
-x,1/2+y,-z
1/2-x,1/2+y,1/2+z
1/2+x,1/2-y,1/2-z
1/2+x,y,1/2-z
1/2-x,-y,1/2+z
-x,-y,-z

loop_
_atom_site_aniso_label
_atom_site_aniso_U_11
_atom_site_aniso_U_22
_atom_site_aniso_U_33
_atom_site_aniso_U_12
_atom_site_aniso_U_13
_atom_site_aniso_U_23
MgM 0.01740 0.02140 0.01700 0.00000 -0.00060 0.00000
ZnM 0.01740 0.02140 0.01700 0.00000 -0.00060 0.00000
Zn 0.01240 0.01330 0.01150 -0.00030 0.00020 -0.00080
P 0.01410 0.00880 0.01030 0.00070 -0.00060 0.00050
O4 0.03000 0.01140 0.01730 -0.00620 -0.00930 0.00210
O5 0.05100 0.01670 0.01260 0.01100 -0.00400 -0.00390
O6 0.01240 0.01560 0.03300 -0.00250 0.00380 -0.00460
O7 0.01330 0.02070 0.01290 0.00490 -0.00250 -0.00380
Wat1 0.01900 0.03000 0.01800 0.00000 -0.00400 0.00000
Wat2 0.01700 0.04300 0.02200 0.00000 0.00500 0.00000
Wat3 0.02700 0.02100 0.02900 0.00750 0.00600 0.00100

loop_
_atom_site_label
_atom_site_fract_x
_atom_site_fract_y
_atom_site_fract_z
_atom_site_occupancy
_atom_site_U_iso_or_equiv
_atom_site_type_symbol
_atom_site_attached_hydrogens
MgM 0.26247 0.25000 0.07290 0.62000 0.01860 Mg 0
ZnM 0.26247 0.25000 0.07290 0.38000 0.01860 Zn 0
Zn 0.14241 0.49897 0.20834 1.00000 0.01240 Zn 0
P 0.39693 0.40469 0.22700 1.00000 0.01110 P 0
O4 0.35910 0.32730 0.28200 1.00000 0.01960 O 0
O5 0.09970 0.57920 0.43050 1.00000 0.02680 O 0
O6 0.02530 0.42180 0.14150 1.00000 0.02030 O 0
O7 0.30090 0.45970 0.36190 1.00000 0.01560 O 0
Wat1 0.10650 0.75000 0.25810 1.00000 0.02230 O 2
Wat2 0.11450 0.25000 0.34500 1.00000 0.02730 O 2
Wat3 0.33610 0.67000 0.33940 1.00000 0.02570 O 2

loop_
_cod_changelog_entry_id
_cod_changelog_entry_author
_cod_changelog_entry_date
_cod_changelog_entry_text
1
;cod-tools version 3.8.0
Id: cif_guess_AMCSD_atom_types 9574 2023-05-10 09:00:05Z saulius
;
2023-05-10T18:53:51+03:00
;Derived atom types and hydrogen counts
from atom names that follow the AMCSD naming convention
(Wat == water, O-H == hydroxyl).
;

loop_
_cod_related_entry_id
_cod_related_entry_database
_cod_related_entry_code
1 AMCSD 0013717
